data_7718952
loop_
_publ_author_name
'Rogers, Nicola J.'
'Ashok Kumar, Chowan'
'Alexander, Carlson'
'Bowdery, Daniel'
'Pavlovskaya, Galina'
'Harvey, Peter'

_publ_section_title
;
 Macrocyclic transition-metal parashift complexes for MRI at clinical and
 pre-clinical magnetic fields.
;
_journal_issue 28
_journal_name_full 'Dalton transactions (Cambridge, England : 2003)'
_journal_page_first 11036
_journal_page_last 11046
_journal_paper_doi 10.1039/d5dt01149c
_journal_volume 54
_journal_year 2025
_chemical_formula_moiety 'C36 H50 Cu N8, 4(Cl O4), 2(H2 O)'
_chemical_formula_sum 'C36 H50 Cl4 Cu N8 O17'
_chemical_formula_weight 1092.22
_space_group_crystal_system triclinic
_space_group_IT_number 2
_space_group_name_Hall '-P 1'
_space_group_name_H-M_alt 'P -1'
_atom_sites_solution_hydrogens geom
_atom_sites_solution_primary direct
_atom_sites_solution_secondary difmap
_audit_creation_date 2024-07-14
_audit_creation_method
;
Olex2 1.2
(compiled 2018.05.29 svn.r3508 for OlexSys, GUI svn.r5103)
;
_audit_update_record
;
2025-04-24 deposited with the CCDC.	2025-06-25 downloaded from the CCDC.
;
_cell_angle_alpha 85.0880(10)
_cell_angle_beta 83.0030(10)
_cell_angle_gamma 76.6270(10)
_cell_formula_units_Z 2
_cell_length_a 11.4580(2)
_cell_length_b 12.5503(2)
_cell_length_c 16.0052(2)
_cell_measurement_reflns_used 18105
_cell_measurement_temperature 100.05(16)
_cell_measurement_theta_max 67.0650
_cell_measurement_theta_min 2.8270
_cell_volume 2218.55(6)
_computing_cell_refinement 'CrysAlisPro 1.171.41.123a (Rigaku OD, 2022)'
_computing_data_collection 'CrysAlisPro 1.171.41.123a (Rigaku OD, 2022)'
_computing_data_reduction 'CrysAlisPro 1.171.41.123a (Rigaku OD, 2022)'
_computing_molecular_graphics 'Olex2 (Dolomanov et al., 2009)'
_computing_publication_material 'Olex2 (Dolomanov et al., 2009)'
_computing_structure_refinement 'ShelXL (Sheldrick, 2015)'
_computing_structure_solution 'ShelXS (Sheldrick, 2008)'
_diffrn_ambient_temperature 100.15
_diffrn_detector_area_resol_mean 10.0000
_diffrn_detector_type HyPix
_diffrn_measured_fraction_theta_full 0.999
_diffrn_measured_fraction_theta_max 0.999
_diffrn_measurement_details
;
List of Runs (angles in degrees, time in seconds):

  # Type    Start    End  Width  t~exp~   \w     \q     \k     \f   Frames
#--------------------------------------------------------------------------
  1  \w    -28.00  23.00   0.50    0.05    --   45.38 -19.00-150.00  102
  2  \w    -30.00   8.00   0.50    0.05    --   45.38 -19.00 -90.00   76
  3  \w    -29.00  22.00   0.50    0.05    --   45.38 -19.00 -60.00  102
  4  \w    -28.00  -3.00   0.50    0.05    --   45.38 -19.00 -30.00   50
  5  \w     63.00 112.00   0.50    0.06    --  105.06-125.00 -90.00   98
  6  \w     53.00 126.00   0.50    0.06    --  105.06-144.00-111.00  146
  7  \w     66.00 104.00   0.50    0.05    --   45.38-144.00-111.00   76
  8  \w     81.00 107.00   0.50    0.06    --  105.06-126.00  56.00   52
  9  \w     32.00  57.00   0.50    0.05    --   45.38-126.00  56.00   50
 10  \w     32.00  57.00   0.50    0.06    --  105.06 -61.00 -90.00   50
 11  \w     33.00  59.00   0.50    0.06    --  105.06 -77.00-150.00   52
 12  \w     75.00 100.00   0.50    0.06    --  105.06 -77.00-150.00   50
 13  \w     42.00  67.00   0.50    0.06    --  105.06 -61.00 -60.00   50
 14  \w     45.00  92.00   0.50    0.06    --  105.06 -77.00  30.00   94
 15  \w     67.00 102.00   0.50    0.06    --  105.06 -77.00  60.00   70
 16  \w     93.00 119.00   0.50    0.06    --  105.06  45.00  90.00   52
 17  \w    131.00 168.00   0.50    0.06    --  105.06  45.00  90.00   74
 18  \w     96.00 148.00   0.50    0.06    --  105.06 126.00 133.00  104
 19  \w     63.00 109.00   0.50    0.05    --   45.38 144.00 -58.00   92
 20  \w     88.00 160.00   0.50    0.06    --  105.06  61.00 -60.00  144
 21  \w     92.00 117.00   0.50    0.06    --  105.06 144.00 -58.00   50
 22  \w   -116.00 -26.00   0.50    0.05    --  -45.38 -77.00  90.00  180
 23  \w   -161.00 -83.00   0.50    0.06    --  -97.00 -45.00 120.00  156
 24  \w   -169.00 -82.00   0.50    0.06    --  -97.00 -45.00  90.00  174
 25  \w   -111.00 -84.00   0.50    0.06    --  -97.00 -30.00-120.00   54
 26  \w   -167.00 -85.00   0.50    0.06    --  -97.00 -30.00-150.00  164
 27  \w   -169.00-120.00   0.50    0.06    --  -97.00 -30.00-120.00   98
 28  \w   -161.00-135.00   0.50    0.06    --  -97.00 -94.00-180.00   52
 29  \w   -123.00 -98.00   0.50    0.06    --  -97.00 -94.00-180.00   50
 30  \w   -139.00 -90.00   0.50    0.06    --  -97.00-144.00-111.00   98
 31  \w    -97.00 -69.00   0.50    0.05    --  -45.38-144.00-111.00   56
 32  \w   -149.00-124.00   0.50    0.06    --  -97.00-126.00  56.00   50
 33  \w    -53.00 -26.00   0.50    0.06    --  -97.00  45.00 -60.00   54
 34  \w    -72.00 -25.00   0.50    0.06    --  -97.00  61.00-180.00   94
 35  \w   -108.00 -42.00   0.50    0.06    --  -97.00  77.00 -60.00  132
 36  \w    -97.00 -56.00   0.50    0.06    --  -97.00  77.00 120.00   82
 37  \w    -50.00 -25.00   0.50    0.06    --  -97.00  45.00  90.00   50
 38  \w   -108.00 -28.00   0.50    0.06    --  -97.00 110.00 -46.70  160
 39  \w   -126.00 -88.00   0.50    0.06    --  -97.00 144.00 -58.00   76
 40  \w    -69.00 -44.00   0.50    0.05    --  -45.38 144.00 -58.00   50
 41  \w   -112.00 -80.00   0.50    0.06    --  -97.00 125.00   0.00   64
 42  \w   -108.00 -82.00   0.50    0.06    --  -97.00 125.00  90.00   52
 43  \w    -52.00 -27.00   0.50    0.06    --  -97.00 125.00  90.00   50
 44  \w   -110.00 -27.00   0.50    0.06    --  -97.00 126.00 133.00  166
 45  \w    -92.00 -27.00   0.50    0.05    --  -45.38 126.00 133.00  130
 46  \w    -76.00 -37.00   0.50    0.06    --  -97.00 125.00   0.00   78
;
_diffrn_measurement_device_type 'Bruker D8 VENTURE'
_diffrn_measurement_method '\f and \w scans'
_diffrn_radiation_monochromator graphite
_diffrn_radiation_type CuK\a
_diffrn_radiation_wavelength 1.54184
_diffrn_reflns_av_R_equivalents 0.0352
_diffrn_reflns_av_unetI/netI 0.0312
_diffrn_reflns_limit_h_max 13
_diffrn_reflns_limit_h_min -12
_diffrn_reflns_limit_k_max 14
_diffrn_reflns_limit_k_min -12
_diffrn_reflns_limit_l_max 19
_diffrn_reflns_limit_l_min -19
_diffrn_reflns_number 29200
_diffrn_reflns_theta_full 67.04
_diffrn_reflns_theta_max 67.04
_diffrn_reflns_theta_min 2.79
_diffrn_source 'fine-focus sealed tube'
_exptl_absorpt_coefficient_mu 3.629
_exptl_absorpt_correction_T_max 1.00000
_exptl_absorpt_correction_T_min 0.55283
_exptl_absorpt_correction_type multi-scan
_exptl_absorpt_process_details
;
CrysAlisPro 1.171.41.123a (Rigaku Oxford Diffraction, 2022)
Empirical absorption correction using spherical harmonics,
implemented in SCALE3 ABSPACK scaling algorithm.
;
_exptl_crystal_colour Blue
_exptl_crystal_density_diffrn 1.605
_exptl_crystal_density_method 'not measured'
_exptl_crystal_description needle
_exptl_crystal_F_000 1110
_exptl_crystal_size_max 0.602
_exptl_crystal_size_mid 0.104
_exptl_crystal_size_min 0.072
_refine_diff_density_max 0.900
_refine_diff_density_min -0.919
_refine_diff_density_rms 0.073
_refine_ls_extinction_method none
_refine_ls_goodness_of_fit_ref 1.025
_refine_ls_hydrogen_treatment constr
_refine_ls_matrix_type full
_refine_ls_number_parameters 614
_refine_ls_number_reflns 7903
_refine_ls_number_restraints 0
_refine_ls_restrained_S_all 1.025
_refine_ls_R_factor_all 0.0453
_refine_ls_R_factor_gt 0.0413
_refine_ls_shift/su_max 0.001
_refine_ls_shift/su_mean 0.000
_refine_ls_structure_factor_coef Fsqd
_refine_ls_weighting_details 'calc w=1/[\s^2^(Fo^2^)+(0.0566P)^2^+3.4240P] where P=(Fo^2^+2Fc^2^)/3'
_refine_ls_weighting_scheme calc
_refine_ls_wR_factor_gt 0.1091
_refine_ls_wR_factor_ref 0.1117
_reflns_number_gt 7148
_reflns_number_total 7903
_reflns_threshold_expression >2sigma(I)
_cod_data_source_file d5dt01149c2.cif
_cod_data_source_block CuL2a
_cod_depositor_comments 'Adding full bibliography for 7718951--7718957.cif.'
_cod_database_code 7718952
_olex2_refinement_description
;
1. Fixed Uiso
 At 1.2 times of:
  All C(H) groups, All C(H,H) groups, All N(H) groups
 At 1.5 times of:
  All C(H,H,H) groups, All O(H,H) groups
2.a Free rotating group:
 O006(H00L,H00M), O1(H1A,H1B)
2.b Secondary CH2 refined with riding coordinates:
 C00S(H00A,H00B), C00U(H00C,H00D), C00W(H00E,H00F), C00X(H00H,H00I), C00Z(H00J,
 H00K), C011(H01A,H01B), C016(H01C,H01D), C018(H01E,H01F), C019(H01G,H01H),
 C01B(H01I,H01J), C01C(H01K,H01L), C01L(H01W,H01X)
2.c Aromatic/amide H refined with riding coordinates:
 N00G(H00G), N00N(H00N), C010(H010), C013(H013), C015(H015), C01F(H01M),
 C01G(H01N), C01J(H01U), C01K(H01V), C01N(H01Y), C01O(H01Z), C01Q(H01),
 C01R(H0AA), C01T(H2AA)
2.d Idealised Me refined as rotating group:
 C01H(H01O,H01P,H01Q), C01I(H01R,H01S,H01T), C01S(H1AA,H,HA), C01U(H3AA,HB,HC)
;
_olex2_submission_special_instructions 'No special instructions were received'
_oxdiff_exptl_absorpt_empirical_details
;
Empirical correction (ABSPACK) includes:
- Absorption correction using spherical harmonics
- Frame scaling
;

loop_
_space_group_symop_id
_space_group_symop_operation_xyz
1 'x, y, z'
2 '-x, -y, -z'

loop_
_atom_site_label
_atom_site_type_symbol
_atom_site_fract_x
_atom_site_fract_y
_atom_site_fract_z
_atom_site_U_iso_or_equiv
_atom_site_adp_type
_atom_site_occupancy
_atom_site_calc_flag
_atom_site_disorder_assembly
_atom_site_disorder_group
_atom_site_refinement_flags_posn
Cu01 Cu 0.69573(3) 0.68688(3) 0.24602(2) 0.01780(11) Uani 1 d . . .
Cl02 Cl 0.67136(5) 1.27430(5) 0.02337(4) 0.02186(14) Uani 1 d . . .
Cl03 Cl 0.09715(6) 0.02193(5) 0.20453(4) 0.02223(14) Uani 1 d . . .
Cl04 Cl 0.51325(6) 1.21692(5) 0.37686(4) 0.02491(15) Uani 1 d . . .
Cl05 Cl 1.13750(7) 0.60121(6) 0.40766(4) 0.03229(17) Uani 1 d . . .
O006 O 0.78420(17) 1.06650(15) 0.22950(12) 0.0259(4) Uani 1 d . . .
H00L H 0.7340 1.1279 0.2176 0.039 Uiso 1 d . . G
H00M H 0.8463 1.0656 0.1922 0.039 Uiso 1 d . . G
O007 O 0.66938(17) 1.25363(16) 0.11448(12) 0.0262(4) Uani 1 d . . .
O008 O 0.58125(18) 1.24449(16) 0.29854(12) 0.0297(4) Uani 1 d . . .
O009 O 0.6323(2) 1.39072(16) 0.00607(13) 0.0324(5) Uani 1 d . . .
O00A O 0.58856(19) 1.21927(17) -0.00667(13) 0.0330(5) Uani 1 d . . .
O00B O 0.79066(19) 1.23528(18) -0.01562(14) 0.0368(5) Uani 1 d . . .
N00C N 0.53382(18) 0.81785(16) 0.25440(13) 0.0159(4) Uani 1 d . . .
O00D O 0.0580(2) -0.05248(18) 0.26906(14) 0.0381(5) Uani 1 d . . .
N00E N 0.69891(18) 0.56028(16) 0.33789(13) 0.0157(4) Uani 1 d . . .
O00F O 0.0888(2) 0.12518(17) 0.24016(14) 0.0393(5) Uani 1 d . . .
N00G N 0.82867(19) 1.01478(17) 0.39508(14) 0.0190(4) Uani 1 d . . .
H00G H 0.8216 1.0339 0.3414 0.023 Uiso 1 calc . . R
O00H O 0.21949(19) -0.02038(19) 0.17113(14) 0.0365(5) Uani 1 d . . .
N00I N 0.79026(18) 0.55529(16) 0.17696(13) 0.0167(4) Uani 1 d . . .
N00J N 0.72586(18) 0.77381(16) 0.36888(13) 0.0170(4) Uani 1 d . . .
N00K N 0.48558(18) 0.60219(16) 0.23565(13) 0.0170(4) Uani 1 d . . .
O00L O 0.01969(18) 0.0401(2) 0.13770(13) 0.0395(5) Uani 1 d . . .
N00M N 0.74807(18) 0.80007(16) 0.16039(13) 0.0164(4) Uani 1 d . . .
N00N N 0.42539(19) 0.35804(17) 0.17163(14) 0.0201(4) Uani 1 d . . .
H00N H 0.5033 0.3286 0.1654 0.024 Uiso 1 calc . . R
O00O O 1.0737(2) 0.6305(2) 0.33573(16) 0.0538(7) Uani 1 d . . .
O00P O 0.5593(3) 1.10529(17) 0.40159(16) 0.0490(6) Uani 1 d . . .
O00Q O 0.5267(3) 1.2835(2) 0.44079(15) 0.0528(7) Uani 1 d . . .
C00R C 0.8469(2) 0.4739(2) 0.22884(16) 0.0171(5) Uani 1 d . . .
C00S C 0.5549(2) 0.90154(19) 0.30810(16) 0.0176(5) Uani 1 d . . .
H00A H 0.4778 0.9544 0.3226 0.021 Uiso 1 calc . . R
H00B H 0.6118 0.9426 0.2762 0.021 Uiso 1 calc . . R
O00T O 1.2199(2) 0.6681(3) 0.41294(18) 0.0580(7) Uani 1 d . . .
C00U C 0.4156(2) 0.7902(2) 0.28479(17) 0.0186(5) Uani 1 d . . .
H00C H 0.3509 0.8573 0.2797 0.022 Uiso 1 calc . . R
H00D H 0.4154 0.7659 0.3453 0.022 Uiso 1 calc . . R
C00V C 0.6555(2) 0.8739(2) 0.12921(15) 0.0174(5) Uani 1 d . . .
C00W C 0.8264(2) 0.4988(2) 0.31993(16) 0.0178(5) Uani 1 d . . .
H00E H 0.8412 0.4298 0.3559 0.021 Uiso 1 calc . . R
H00F H 0.8823 0.5435 0.3321 0.021 Uiso 1 calc . . R
C00X C 0.7478(2) 0.6841(2) 0.43581(16) 0.0194(5) Uani 1 d . . .
H00H H 0.7228 0.7146 0.4919 0.023 Uiso 1 calc . . R
H00I H 0.8350 0.6495 0.4326 0.023 Uiso 1 calc . . R
C00Y C 0.8624(2) 0.8028(2) 0.12840(16) 0.0186(5) Uani 1 d . . .
C00Z C 0.6196(2) 0.48294(19) 0.33127(16) 0.0174(5) Uani 1 d . . .
H00J H 0.6191 0.4346 0.3835 0.021 Uiso 1 calc . . R
H00K H 0.6540 0.4360 0.2836 0.021 Uiso 1 calc . . R
C010 C 0.8851(2) 0.8780(2) 0.06294(16) 0.0218(5) Uani 1 d . . .
H010 H 0.9658 0.8776 0.0402 0.026 Uiso 1 calc . . R
C011 C 0.6060(2) 0.8482(2) 0.38825(15) 0.0187(5) Uani 1 d . . .
H01A H 0.6140 0.9057 0.4245 0.022 Uiso 1 calc . . R
H01B H 0.5499 0.8059 0.4197 0.022 Uiso 1 calc . . R
C012 C 0.8310(2) 0.9091(2) 0.42123(17) 0.0209(5) Uani 1 d . . .
C013 C 0.9144(2) 0.3751(2) 0.19976(17) 0.0205(5) Uani 1 d . . .
H013 H 0.9522 0.3189 0.2377 0.025 Uiso 1 calc . . R
C014 C 0.8364(2) 1.0932(2) 0.44567(17) 0.0216(5) Uani 1 d . . .
C015 C 0.6736(2) 0.9515(2) 0.06523(16) 0.0211(5) Uani 1 d . . .
H015 H 0.6069 1.0030 0.0450 0.025 Uiso 1 calc . . R
C016 C 0.4910(2) 0.5402(2) 0.31802(16) 0.0191(5) Uani 1 d . . .
H01C H 0.4410 0.4850 0.3210 0.023 Uiso 1 calc . . R
H01D H 0.4575 0.5909 0.3635 0.023 Uiso 1 calc . . R
C017 C 0.7981(2) 0.5402(2) 0.09379(16) 0.0193(5) Uani 1 d . . .
C018 C 0.8240(2) 0.8338(2) 0.35349(16) 0.0190(5) Uani 1 d . . .
H01E H 0.8149 0.8782 0.2995 0.023 Uiso 1 calc . . R
H01F H 0.9018 0.7793 0.3464 0.023 Uiso 1 calc . . R
C019 C 0.5313(2) 0.8640(2) 0.16644(16) 0.0181(5) Uani 1 d . . .
H01G H 0.4758 0.9373 0.1650 0.022 Uiso 1 calc . . R
H01H H 0.5010 0.8159 0.1325 0.022 Uiso 1 calc . . R
C01A C 0.3908(2) 0.4686(2) 0.17322(16) 0.0186(5) Uani 1 d . . .
C01B C 0.3872(2) 0.7013(2) 0.23728(17) 0.0190(5) Uani 1 d . . .
H01I H 0.3119 0.6820 0.2645 0.023 Uiso 1 calc . . R
H01J H 0.3739 0.7295 0.1787 0.023 Uiso 1 calc . . R
C01C C 0.6774(2) 0.5989(2) 0.42500(16) 0.0193(5) Uani 1 d . . .
H01K H 0.7007 0.5354 0.4654 0.023 Uiso 1 calc . . R
H01L H 0.5902 0.6306 0.4384 0.023 Uiso 1 calc . . R
O01D O 0.3897(2) 1.2335(3) 0.36420(17) 0.0757(11) Uani 1 d . . .
C01E C 0.3489(2) 0.2895(2) 0.17886(17) 0.0219(5) Uani 1 d . . .
C01F C 0.7904(3) 0.9532(2) 0.03092(17) 0.0238(6) Uani 1 d . . .
H01M H 0.8050 1.0050 -0.0137 0.029 Uiso 1 calc . . R
C01G C 0.9254(2) 0.3602(2) 0.11418(18) 0.0245(6) Uani 1 d . . .
H01N H 0.9723 0.2939 0.0921 0.029 Uiso 1 calc . . R
C01H C 0.7274(3) 0.6265(2) 0.03721(17) 0.0246(6) Uani 1 d . . .
H01O H 0.6557 0.6673 0.0700 0.037 Uiso 1 calc . . GR
H01P H 0.7027 0.5914 -0.0080 0.037 Uiso 1 calc . . GR
H01Q H 0.7778 0.6770 0.0127 0.037 Uiso 1 calc . . GR
C01I C 0.9657(2) 0.7237(2) 0.16487(17) 0.0238(6) Uani 1 d . . .
H01R H 0.9351 0.6843 0.2152 0.036 Uiso 1 calc . . GR
H01S H 1.0229 0.7640 0.1802 0.036 Uiso 1 calc . . GR
H01T H 1.0065 0.6711 0.1230 0.036 Uiso 1 calc . . GR
C01J C 0.2271(2) 0.3343(2) 0.19079(18) 0.0237(6) Uani 1 d . . .
H01U H 0.1708 0.2885 0.1981 0.028 Uiso 1 calc . . R
C01K C 0.1874(2) 0.4473(2) 0.19197(19) 0.0255(6) Uani 1 d . . .
H01V H 0.1034 0.4788 0.2000 0.031 Uiso 1 calc . . R
C01L C 0.4893(2) 0.5323(2) 0.16586(17) 0.0187(5) Uani 1 d . . .
H01W H 0.5684 0.4794 0.1613 0.022 Uiso 1 calc . . R
H01X H 0.4847 0.5791 0.1128 0.022 Uiso 1 calc . . R
O01M O 1.0598(3) 0.6030(4) 0.48304(18) 0.0801(11) Uani 1 d . . .
C01N C 0.8672(2) 0.4433(2) 0.06148(17) 0.0235(6) Uani 1 d . . .
H01Y H 0.8744 0.4342 0.0026 0.028 Uiso 1 calc . . R
C01O C 0.2688(2) 0.5147(2) 0.18161(18) 0.0241(6) Uani 1 d . . .
H01Z H 0.2408 0.5921 0.1803 0.029 Uiso 1 calc . . R
O01P O 1.2121(3) 0.4916(2) 0.3965(2) 0.0740(10) Uani 1 d . . .
C01Q C 0.8435(3) 1.0650(2) 0.53049(18) 0.0257(6) Uani 1 d . . .
H01 H 0.8464 1.1187 0.5681 0.031 Uiso 1 calc . . R
C01R C 0.8419(3) 0.8790(2) 0.50530(19) 0.0315(7) Uani 1 d . . .
H0AA H 0.8465 0.8050 0.5257 0.038 Uiso 1 calc . . R
C01S C 0.8394(3) 1.2040(2) 0.40523(19) 0.0309(6) Uani 1 d . . .
H1AA H 0.9226 1.2064 0.3837 0.046 Uiso 1 calc . . GR
H H 0.8086 1.2594 0.4469 0.046 Uiso 1 calc . . GR
HA H 0.7889 1.2191 0.3585 0.046 Uiso 1 calc . . GR
C01T C 0.8462(3) 0.9580(3) 0.56007(18) 0.0318(7) Uani 1 d . . .
H2AA H 0.8511 0.9381 0.6184 0.038 Uiso 1 calc . . R
C01U C 0.4014(3) 0.1697(2) 0.1718(2) 0.0318(7) Uani 1 d . . .
H3AA H 0.4171 0.1533 0.1122 0.048 Uiso 1 calc . . GR
HB H 0.3444 0.1278 0.2007 0.048 Uiso 1 calc . . GR
HC H 0.4771 0.1495 0.1979 0.048 Uiso 1 calc . . GR
O1 O 0.9180(3) 0.6637(3) 0.6317(2) 0.0753(9) Uani 1 d . . .
H1A H 0.9490 0.6391 0.5828 0.113 Uiso 1 d . . G
H1B H 0.8535 0.6376 0.6437 0.113 Uiso 1 d . . G

loop_
_atom_site_aniso_label
_atom_site_aniso_U_11
_atom_site_aniso_U_22
_atom_site_aniso_U_33
_atom_site_aniso_U_23
_atom_site_aniso_U_13
_atom_site_aniso_U_12
Cu01 0.0195(2) 0.01117(18) 0.0197(2) 0.00123(14) 0.00224(14) -0.00031(14)
Cl02 0.0231(3) 0.0205(3) 0.0219(3) -0.0016(2) -0.0030(2) -0.0043(2)
Cl03 0.0245(3) 0.0253(3) 0.0186(3) -0.0003(2) -0.0037(2) -0.0087(2)
Cl04 0.0292(3) 0.0194(3) 0.0234(3) -0.0009(2) 0.0033(3) -0.0030(2)
Cl05 0.0338(4) 0.0399(4) 0.0244(3) 0.0004(3) -0.0084(3) -0.0088(3)
O006 0.0252(10) 0.0230(10) 0.0280(10) 0.0023(8) -0.0062(8) -0.0018(8)
O007 0.0225(9) 0.0305(10) 0.0222(10) 0.0034(8) -0.0036(8) -0.0003(8)
O008 0.0328(11) 0.0313(11) 0.0213(10) -0.0017(8) 0.0057(8) -0.0037(9)
O009 0.0453(12) 0.0205(10) 0.0323(11) 0.0039(8) -0.0157(9) -0.0051(9)
O00A 0.0367(12) 0.0330(11) 0.0353(11) -0.0015(9) -0.0111(9) -0.0162(9)
O00B 0.0289(11) 0.0399(12) 0.0405(12) -0.0141(10) 0.0111(9) -0.0085(9)
N00C 0.0165(10) 0.0135(10) 0.0172(10) -0.0008(8) -0.0020(8) -0.0022(8)
O00D 0.0508(14) 0.0347(12) 0.0309(11) 0.0070(9) 0.0006(10) -0.0199(10)
N00E 0.0150(10) 0.0133(10) 0.0178(10) 0.0013(8) -0.0014(8) -0.0019(8)
O00F 0.0569(15) 0.0239(11) 0.0398(13) -0.0032(9) -0.0120(11) -0.0104(10)
N00G 0.0199(11) 0.0196(11) 0.0177(10) -0.0033(8) -0.0016(8) -0.0047(8)
O00H 0.0244(10) 0.0490(13) 0.0323(11) 0.0009(10) -0.0023(9) -0.0018(9)
N00I 0.0152(10) 0.0144(10) 0.0205(11) -0.0011(8) -0.0016(8) -0.0033(8)
N00J 0.0180(10) 0.0139(10) 0.0183(10) 0.0006(8) -0.0039(8) -0.0010(8)
N00K 0.0161(10) 0.0138(10) 0.0210(11) 0.0000(8) -0.0036(8) -0.0027(8)
O00L 0.0242(11) 0.0759(17) 0.0214(10) -0.0036(10) -0.0063(8) -0.0152(11)
N00M 0.0182(10) 0.0137(10) 0.0169(10) -0.0010(8) -0.0014(8) -0.0027(8)
N00N 0.0151(10) 0.0169(10) 0.0281(12) -0.0012(9) -0.0025(9) -0.0031(8)
O00O 0.0559(16) 0.0549(15) 0.0405(14) -0.0149(12) -0.0264(12) 0.0234(12)
O00P 0.0754(18) 0.0174(10) 0.0480(14) 0.0012(10) 0.0065(13) -0.0059(11)
O00Q 0.093(2) 0.0399(13) 0.0328(12) -0.0185(10) 0.0276(13) -0.0412(14)
C00R 0.0125(11) 0.0163(12) 0.0228(13) 0.0003(10) -0.0024(9) -0.0039(9)
C00S 0.0189(12) 0.0121(11) 0.0212(13) -0.0029(9) -0.0032(10) -0.0009(9)
O00T 0.0498(15) 0.0785(19) 0.0537(16) -0.0298(14) 0.0153(12) -0.0322(14)
C00U 0.0132(11) 0.0158(12) 0.0250(13) -0.0009(10) 0.0006(10) -0.0009(9)
C00V 0.0215(13) 0.0137(11) 0.0169(12) -0.0033(9) -0.0027(10) -0.0026(9)
C00W 0.0161(12) 0.0141(11) 0.0226(13) 0.0000(9) -0.0036(10) -0.0016(9)
C00X 0.0256(13) 0.0159(12) 0.0163(12) -0.0009(10) -0.0046(10) -0.0026(10)
C00Y 0.0208(13) 0.0162(12) 0.0192(12) -0.0051(10) 0.0000(10) -0.0046(10)
C00Z 0.0184(12) 0.0117(11) 0.0226(13) 0.0018(9) -0.0032(10) -0.0048(9)
C010 0.0233(13) 0.0210(13) 0.0212(13) -0.0028(10) 0.0024(10) -0.0071(10)
C011 0.0210(13) 0.0159(12) 0.0173(12) -0.0035(9) -0.0010(10) -0.0002(10)
C012 0.0218(13) 0.0185(12) 0.0234(13) -0.0019(10) -0.0047(10) -0.0054(10)
C013 0.0129(12) 0.0168(12) 0.0306(14) -0.0016(10) -0.0026(10) -0.0011(9)
C014 0.0199(13) 0.0204(13) 0.0249(14) -0.0056(10) -0.0022(10) -0.0038(10)
C015 0.0252(13) 0.0160(12) 0.0208(13) 0.0008(10) -0.0051(10) -0.0011(10)
C016 0.0161(12) 0.0177(12) 0.0231(13) 0.0014(10) -0.0022(10) -0.0038(10)
C017 0.0167(12) 0.0217(13) 0.0208(13) -0.0029(10) -0.0005(10) -0.0072(10)
C018 0.0220(13) 0.0168(12) 0.0192(12) -0.0010(10) -0.0050(10) -0.0051(10)
C019 0.0189(12) 0.0142(12) 0.0197(12) 0.0010(9) -0.0048(10) -0.0003(9)
C01A 0.0178(12) 0.0166(12) 0.0215(13) -0.0019(10) -0.0027(10) -0.0037(10)
C01B 0.0143(12) 0.0162(12) 0.0259(13) 0.0010(10) -0.0022(10) -0.0031(9)
C01C 0.0227(13) 0.0171(12) 0.0168(12) -0.0005(10) -0.0006(10) -0.0026(10)
O01D 0.0260(13) 0.149(3) 0.0382(15) 0.0123(17) 0.0039(11) -0.0012(16)
C01E 0.0213(13) 0.0189(13) 0.0262(14) 0.0000(10) -0.0033(11) -0.0059(10)
C01F 0.0336(15) 0.0189(13) 0.0187(13) 0.0014(10) 0.0018(11) -0.0089(11)
C01G 0.0167(12) 0.0206(13) 0.0358(16) -0.0092(11) 0.0000(11) -0.0020(10)
C01H 0.0320(15) 0.0228(13) 0.0195(13) 0.0003(10) -0.0049(11) -0.0064(11)
C01I 0.0191(13) 0.0244(13) 0.0259(14) 0.0008(11) -0.0012(11) -0.0024(11)
C01J 0.0195(13) 0.0225(13) 0.0306(15) -0.0024(11) -0.0015(11) -0.0081(11)
C01K 0.0151(12) 0.0239(14) 0.0375(16) -0.0068(12) -0.0019(11) -0.0033(10)
C01L 0.0151(12) 0.0157(12) 0.0252(13) -0.0017(10) -0.0012(10) -0.0037(9)
O01M 0.0644(19) 0.151(3) 0.0389(15) -0.0095(18) 0.0114(14) -0.059(2)
C01N 0.0234(13) 0.0245(13) 0.0237(13) -0.0076(11) 0.0009(11) -0.0067(11)
C01O 0.0192(13) 0.0182(13) 0.0351(15) -0.0042(11) -0.0051(11) -0.0024(10)
O01P 0.096(2) 0.0439(16) 0.076(2) -0.0029(14) -0.0458(19) 0.0156(15)
C01Q 0.0278(14) 0.0264(14) 0.0255(14) -0.0094(11) -0.0038(11) -0.0083(11)
C01R 0.0485(18) 0.0251(15) 0.0263(15) 0.0028(12) -0.0137(13) -0.0157(13)
C01S 0.0433(17) 0.0224(14) 0.0300(15) -0.0020(12) -0.0085(13) -0.0106(12)
C01T 0.0466(18) 0.0341(16) 0.0201(14) -0.0013(12) -0.0097(13) -0.0168(14)
C01U 0.0254(14) 0.0179(14) 0.0522(19) -0.0047(13) -0.0034(13) -0.0042(11)
O1 0.079(2) 0.073(2) 0.075(2) -0.0002(18) -0.0068(18) -0.0223(18)

loop_
_atom_type_symbol
_atom_type_description
_atom_type_scat_dispersion_real
_atom_type_scat_dispersion_imag
_atom_type_scat_source
C C 0.0181 0.0091 'International Tables Vol C Tables 4.2.6.8 and 6.1.1.4'
H H 0.0000 0.0000 'International Tables Vol C Tables 4.2.6.8 and 6.1.1.4'
Cl Cl 0.3639 0.7018 'International Tables Vol C Tables 4.2.6.8 and 6.1.1.4'
Cu Cu -1.9646 0.5888 'International Tables Vol C Tables 4.2.6.8 and 6.1.1.4'
N N 0.0311 0.0180 'International Tables Vol C Tables 4.2.6.8 and 6.1.1.4'
O O 0.0492 0.0322 'International Tables Vol C Tables 4.2.6.8 and 6.1.1.4'

loop_
_geom_angle_atom_site_label_1
_geom_angle_atom_site_label_2
_geom_angle_atom_site_label_3
_geom_angle
_geom_angle_site_symmetry_1
_geom_angle_site_symmetry_3
_geom_angle_publ_flag
N00C Cu01 N00J 79.84(7) . . ?
N00C Cu01 N00K 69.39(7) . . ?
N00E Cu01 N00C 115.42(8) . . ?
N00E Cu01 N00I 79.84(8) . . ?
N00E Cu01 N00J 78.57(7) . . ?
N00E Cu01 N00K 73.48(7) . . ?
N00I Cu01 N00C 144.10(8) . . ?
N00I Cu01 N00J 136.06(8) . . ?
N00I Cu01 N00K 86.06(7) . . ?
N00J Cu01 N00K 122.90(7) . . ?
N00M Cu01 N00C 79.55(8) . . ?
N00M Cu01 N00E 162.13(8) . . ?
N00M Cu01 N00I 93.50(8) . . ?
N00M Cu01 N00J 95.55(8) . . ?
N00M Cu01 N00K 122.93(7) . . ?
O009 Cl02 O007 107.88(12) . . ?
O009 Cl02 O00A 109.30(13) . . ?
O00A Cl02 O007 108.95(12) . . ?
O00B Cl02 O007 109.57(13) . . ?
O00B Cl02 O009 110.58(13) . . ?
O00B Cl02 O00A 110.51(13) . . ?
O00D Cl03 O00F 108.85(13) . . ?
O00D Cl03 O00L 109.78(14) . . ?
O00F Cl03 O00L 108.48(14) . . ?
O00H Cl03 O00D 110.84(14) . . ?
O00H Cl03 O00F 109.15(14) . . ?
O00H Cl03 O00L 109.70(13) . . ?
O00P Cl04 O008 108.72(14) . . ?
O00P Cl04 O00Q 108.96(17) . . ?
O00P Cl04 O01D 109.9(2) . . ?
O00Q Cl04 O008 109.72(13) . . ?
O01D Cl04 O008 109.37(14) . . ?
O01D Cl04 O00Q 110.2(2) . . ?
O00O Cl05 O01P 106.79(16) . . ?
O00T Cl05 O00O 112.30(19) . . ?
O00T Cl05 O01P 105.0(2) . . ?
O01M Cl05 O00O 112.29(19) . . ?
O01M Cl05 O00T 109.71(18) . . ?
O01M Cl05 O01P 110.5(2) . . ?
H00L O006 H00M 104.5 . . ?
C00S N00C Cu01 107.56(14) . . ?
C00U N00C Cu01 119.05(15) . . ?
C00U N00C C00S 109.22(19) . . ?
C019 N00C Cu01 102.29(14) . . ?
C019 N00C C00S 108.85(19) . . ?
C019 N00C C00U 109.38(19) . . ?
C00W N00E Cu01 99.63(14) . . ?
C00W N00E C00Z 107.49(18) . . ?
C00Z N00E Cu01 117.15(15) . . ?
C01C N00E Cu01 112.94(15) . . ?
C01C N00E C00W 110.41(19) . . ?
C01C N00E C00Z 108.68(19) . . ?
C012 N00G H00G 117.8 . . ?
C014 N00G H00G 117.8 . . ?
C014 N00G C012 124.5(2) . . ?
C00R N00I Cu01 110.16(16) . . ?
C017 N00I Cu01 130.39(17) . . ?
C017 N00I C00R 119.4(2) . . ?
C00X N00J Cu01 105.37(14) . . ?
C00X N00J C011 110.33(19) . . ?
C011 N00J Cu01 102.05(14) . . ?
C018 N00J Cu01 113.53(15) . . ?
C018 N00J C00X 112.63(19) . . ?
C018 N00J C011 112.23(19) . . ?
C016 N00K Cu01 95.17(13) . . ?
C01B N00K Cu01 103.21(13) . . ?
C01B N00K C016 112.3(2) . . ?
C01L N00K Cu01 117.24(14) . . ?
C01L N00K C016 112.66(19) . . ?
C01L N00K C01B 114.44(19) . . ?
C00V N00M Cu01 114.02(16) . . ?
C00V N00M C00Y 118.9(2) . . ?
C00Y N00M Cu01 126.88(17) . . ?
C01A N00N H00N 117.6 . . ?
C01E N00N H00N 117.6 . . ?
C01E N00N C01A 124.7(2) . . ?
N00I C00R C00W 114.1(2) . . ?
N00I C00R C013 122.5(2) . . ?
C013 C00R C00W 123.4(2) . . ?
N00C C00S H00A 109.4 . . ?
N00C C00S H00B 109.4 . . ?
N00C C00S C011 111.07(19) . . ?
H00A C00S H00B 108.0 . . ?
C011 C00S H00A 109.4 . . ?
C011 C00S H00B 109.4 . . ?
N00C C00U H00C 108.8 . . ?
N00C C00U H00D 108.8 . . ?
N00C C00U C01B 113.9(2) . . ?
H00C C00U H00D 107.7 . . ?
C01B C00U H00C 108.8 . . ?
C01B C00U H00D 108.8 . . ?
N00M C00V C015 122.2(2) . . ?
N00M C00V C019 115.8(2) . . ?
C015 C00V C019 122.0(2) . . ?
N00E C00W C00R 108.06(19) . . ?
N00E C00W H00E 110.1 . . ?
N00E C00W H00F 110.1 . . ?
C00R C00W H00E 110.1 . . ?
C00R C00W H00F 110.1 . . ?
H00E C00W H00F 108.4 . . ?
N00J C00X H00H 109.6 . . ?
N00J C00X H00I 109.6 . . ?
N00J C00X C01C 110.1(2) . . ?
H00H C00X H00I 108.2 . . ?
C01C C00X H00H 109.6 . . ?
C01C C00X H00I 109.6 . . ?
N00M C00Y C010 121.0(2) . . ?
N00M C00Y C01I 119.2(2) . . ?
C010 C00Y C01I 119.9(2) . . ?
N00E C00Z H00J 108.9 . . ?
N00E C00Z H00K 108.9 . . ?
N00E C00Z C016 113.41(19) . . ?
H00J C00Z H00K 107.7 . . ?
C016 C00Z H00J 108.9 . . ?
C016 C00Z H00K 108.9 . . ?
C00Y C010 H010 120.0 . . ?
C01F C010 C00Y 120.0(2) . . ?
C01F C010 H010 120.0 . . ?
N00J C011 C00S 110.8(2) . . ?
N00J C011 H01A 109.5 . . ?
N00J C011 H01B 109.5 . . ?
C00S C011 H01A 109.5 . . ?
C00S C011 H01B 109.5 . . ?
H01A C011 H01B 108.1 . . ?
N00G C012 C018 116.0(2) . . ?
N00G C012 C01R 117.9(2) . . ?
C01R C012 C018 126.2(2) . . ?
C00R C013 H013 120.8 . . ?
C01G C013 C00R 118.5(2) . . ?
C01G C013 H013 120.8 . . ?
N00G C014 C01Q 118.2(2) . . ?
N00G C014 C01S 117.3(2) . . ?
C01Q C014 C01S 124.5(2) . . ?
C00V C015 H015 120.4 . . ?
C00V C015 C01F 119.2(2) . . ?
C01F C015 H015 120.4 . . ?
N00K C016 C00Z 110.9(2) . . ?
N00K C016 H01C 109.5 . . ?
N00K C016 H01D 109.5 . . ?
C00Z C016 H01C 109.5 . . ?
C00Z C016 H01D 109.5 . . ?
H01C C016 H01D 108.0 . . ?
N00I C017 C01H 119.6(2) . . ?
N00I C017 C01N 120.1(2) . . ?
C01N C017 C01H 120.3(2) . . ?
N00J C018 C012 116.2(2) . . ?
N00J C018 H01E 108.2 . . ?
N00J C018 H01F 108.2 . . ?
C012 C018 H01E 108.2 . . ?
C012 C018 H01F 108.2 . . ?
H01E C018 H01F 107.4 . . ?
N00C C019 C00V 110.4(2) . . ?
N00C C019 H01G 109.6 . . ?
N00C C019 H01H 109.6 . . ?
C00V C019 H01G 109.6 . . ?
C00V C019 H01H 109.6 . . ?
H01G C019 H01H 108.1 . . ?
N00N C01A C01L 117.4(2) . . ?
N00N C01A C01O 117.6(2) . . ?
C01O C01A C01L 125.0(2) . . ?
N00K C01B C00U 111.6(2) . . ?
N00K C01B H01I 109.3 . . ?
N00K C01B H01J 109.3 . . ?
C00U C01B H01I 109.3 . . ?
C00U C01B H01J 109.3 . . ?
H01I C01B H01J 108.0 . . ?
N00E C01C C00X 112.3(2) . . ?
N00E C01C H01K 109.1 . . ?
N00E C01C H01L 109.1 . . ?
C00X C01C H01K 109.1 . . ?
C00X C01C H01L 109.1 . . ?
H01K C01C H01L 107.9 . . ?
N00N C01E C01J 118.1(2) . . ?
N00N C01E C01U 118.1(2) . . ?
C01J C01E C01U 123.8(2) . . ?
C010 C01F C015 118.7(2) . . ?
C010 C01F H01M 120.7 . . ?
C015 C01F H01M 120.7 . . ?
C013 C01G H01N 120.6 . . ?
C01N C01G C013 118.9(2) . . ?
C01N C01G H01N 120.6 . . ?
C017 C01H H01O 109.5 . . ?
C017 C01H H01P 109.5 . . ?
C017 C01H H01Q 109.5 . . ?
H01O C01H H01P 109.5 . . ?
H01O C01H H01Q 109.5 . . ?
H01P C01H H01Q 109.5 . . ?
C00Y C01I H01R 109.5 . . ?
C00Y C01I H01S 109.5 . . ?
C00Y C01I H01T 109.5 . . ?
H01R C01I H01S 109.5 . . ?
H01R C01I H01T 109.5 . . ?
H01S C01I H01T 109.5 . . ?
C01E C01J H01U 120.4 . . ?
C01E C01J C01K 119.2(2) . . ?
C01K C01J H01U 120.4 . . ?
C01J C01K H01V 119.6 . . ?
C01O C01K C01J 120.8(2) . . ?
C01O C01K H01V 119.6 . . ?
N00K C01L C01A 115.7(2) . . ?
N00K C01L H01W 108.4 . . ?
N00K C01L H01X 108.4 . . ?
C01A C01L H01W 108.4 . . ?
C01A C01L H01X 108.4 . . ?
H01W C01L H01X 107.4 . . ?
C017 C01N H01Y 119.7 . . ?
C01G C01N C017 120.7(3) . . ?
C01G C01N H01Y 119.7 . . ?
C01A C01O C01K 119.6(2) . . ?
C01A C01O H01Z 120.2 . . ?
C01K C01O H01Z 120.2 . . ?
C014 C01Q H01 120.4 . . ?
C01T C01Q C014 119.3(2) . . ?
C01T C01Q H01 120.4 . . ?
C012 C01R H0AA 120.3 . . ?
C012 C01R C01T 119.5(3) . . ?
C01T C01R H0AA 120.3 . . ?
C014 C01S H1AA 109.5 . . ?
C014 C01S H 109.5 . . ?
C014 C01S HA 109.5 . . ?
H1AA C01S H 109.5 . . ?
H1AA C01S HA 109.5 . . ?
H C01S HA 109.5 . . ?
C01Q C01T C01R 120.6(3) . . ?
C01Q C01T H2AA 119.7 . . ?
C01R C01T H2AA 119.7 . . ?
C01E C01U H3AA 109.5 . . ?
C01E C01U HB 109.5 . . ?
C01E C01U HC 109.5 . . ?
H3AA C01U HB 109.5 . . ?
H3AA C01U HC 109.5 . . ?
HB C01U HC 109.5 . . ?
H1A O1 H1B 104.5 . . ?

loop_
_geom_bond_atom_site_label_1
_geom_bond_atom_site_label_2
_geom_bond_distance
_geom_bond_site_symmetry_2
_geom_bond_publ_flag
Cu01 N00C 2.174(2) . ?
Cu01 N00E 2.067(2) . ?
Cu01 N00I 2.077(2) . ?
Cu01 N00J 2.426(2) . ?
Cu01 N00K 2.875(2) . ?
Cu01 N00M 2.029(2) . ?
Cl02 O007 1.4574(19) . ?
Cl02 O009 1.439(2) . ?
Cl02 O00A 1.442(2) . ?
Cl02 O00B 1.426(2) . ?
Cl03 O00D 1.434(2) . ?
Cl03 O00F 1.439(2) . ?
Cl03 O00H 1.433(2) . ?
Cl03 O00L 1.442(2) . ?
Cl04 O008 1.453(2) . ?
Cl04 O00P 1.418(2) . ?
Cl04 O00Q 1.419(2) . ?
Cl04 O01D 1.419(3) . ?
Cl05 O00O 1.416(2) . ?
Cl05 O00T 1.415(3) . ?
Cl05 O01M 1.408(3) . ?
Cl05 O01P 1.454(3) . ?
O006 H00L 0.8703 . ?
O006 H00M 0.8700 . ?
N00C C00S 1.491(3) . ?
N00C C00U 1.490(3) . ?
N00C C019 1.477(3) . ?
N00E C00W 1.492(3) . ?
N00E C00Z 1.493(3) . ?
N00E C01C 1.489(3) . ?
N00G H00G 0.8800 . ?
N00G C012 1.351(3) . ?
N00G C014 1.351(3) . ?
N00I C00R 1.354(3) . ?
N00I C017 1.350(3) . ?
N00J C00X 1.485(3) . ?
N00J C011 1.486(3) . ?
N00J C018 1.478(3) . ?
N00K C016 1.473(3) . ?
N00K C01B 1.472(3) . ?
N00K C01L 1.469(3) . ?
N00M C00V 1.352(3) . ?
N00M C00Y 1.355(3) . ?
N00N H00N 0.8800 . ?
N00N C01A 1.354(3) . ?
N00N C01E 1.353(3) . ?
C00R C00W 1.496(4) . ?
C00R C013 1.386(4) . ?
C00S H00A 0.9900 . ?
C00S H00B 0.9900 . ?
C00S C011 1.514(3) . ?
C00U H00C 0.9900 . ?
C00U H00D 0.9900 . ?
C00U C01B 1.518(3) . ?
C00V C015 1.382(4) . ?
C00V C019 1.503(3) . ?
C00W H00E 0.9900 . ?
C00W H00F 0.9900 . ?
C00X H00H 0.9900 . ?
C00X H00I 0.9900 . ?
C00X C01C 1.514(4) . ?
C00Y C010 1.390(4) . ?
C00Y C01I 1.500(4) . ?
C00Z H00J 0.9900 . ?
C00Z H00K 0.9900 . ?
C00Z C016 1.515(3) . ?
C010 H010 0.9500 . ?
C010 C01F 1.382(4) . ?
C011 H01A 0.9900 . ?
C011 H01B 0.9900 . ?
C012 C018 1.519(3) . ?
C012 C01R 1.379(4) . ?
C013 H013 0.9500 . ?
C013 C01G 1.385(4) . ?
C014 C01Q 1.381(4) . ?
C014 C01S 1.489(4) . ?
C015 H015 0.9500 . ?
C015 C01F 1.387(4) . ?
C016 H01C 0.9900 . ?
C016 H01D 0.9900 . ?
C017 C01H 1.501(4) . ?
C017 C01N 1.392(4) . ?
C018 H01E 0.9900 . ?
C018 H01F 0.9900 . ?
C019 H01G 0.9900 . ?
C019 H01H 0.9900 . ?
C01A C01L 1.515(3) . ?
C01A C01O 1.379(4) . ?
C01B H01I 0.9900 . ?
C01B H01J 0.9900 . ?
C01C H01K 0.9900 . ?
C01C H01L 0.9900 . ?
C01E C01J 1.376(4) . ?
C01E C01U 1.492(4) . ?
C01F H01M 0.9500 . ?
C01G H01N 0.9500 . ?
C01G C01N 1.382(4) . ?
C01H H01O 0.9800 . ?
C01H H01P 0.9800 . ?
C01H H01Q 0.9800 . ?
C01I H01R 0.9800 . ?
C01I H01S 0.9800 . ?
C01I H01T 0.9800 . ?
C01J H01U 0.9500 . ?
C01J C01K 1.386(4) . ?
C01K H01V 0.9500 . ?
C01K C01O 1.384(4) . ?
C01L H01W 0.9900 . ?
C01L H01X 0.9900 . ?
C01N H01Y 0.9500 . ?
C01O H01Z 0.9500 . ?
C01Q H01 0.9500 . ?
C01Q C01T 1.379(4) . ?
C01R H0AA 0.9500 . ?
C01R C01T 1.391(4) . ?
C01S H1AA 0.9800 . ?
C01S H 0.9800 . ?
C01S HA 0.9800 . ?
C01T H2AA 0.9500 . ?
C01U H3AA 0.9800 . ?
C01U HB 0.9800 . ?
C01U HC 0.9800 . ?
O1 H1A 0.8699 . ?
O1 H1B 0.8700 . ?

loop_
_geom_torsion_atom_site_label_1
_geom_torsion_atom_site_label_2
_geom_torsion_atom_site_label_3
_geom_torsion_atom_site_label_4
_geom_torsion
_geom_torsion_site_symmetry_1
_geom_torsion_site_symmetry_2
_geom_torsion_site_symmetry_3
_geom_torsion_site_symmetry_4
_geom_torsion_publ_flag
Cu01 N00C C00S C011 -47.7(2) . . . . ?
Cu01 N00C C00U C01B -53.2(3) . . . . ?
Cu01 N00C C019 C00V -42.8(2) . . . . ?
Cu01 N00E C00W C00R -54.24(19) . . . . ?
Cu01 N00E C00Z C016 -49.1(3) . . . . ?
Cu01 N00E C01C C00X -44.2(2) . . . . ?
Cu01 N00I C00R C00W 0.5(2) . . . . ?
Cu01 N00I C00R C013 178.43(19) . . . . ?
Cu01 N00I C017 C01H -2.1(3) . . . . ?
Cu01 N00I C017 C01N -179.39(18) . . . . ?
Cu01 N00J C00X C01C -32.4(2) . . . . ?
Cu01 N00J C011 C00S -40.2(2) . . . . ?
Cu01 N00J C018 C012 167.79(17) . . . . ?
Cu01 N00K C016 C00Z -41.70(19) . . . . ?
Cu01 N00K C01B C00U -28.2(2) . . . . ?
Cu01 N00K C01L C01A 166.59(16) . . . . ?
Cu01 N00M C00V C015 -174.53(19) . . . . ?
Cu01 N00M C00V C019 3.5(3) . . . . ?
Cu01 N00M C00Y C010 172.65(18) . . . . ?
Cu01 N00M C00Y C01I -7.7(3) . . . . ?
N00C Cu01 N00E C00W -171.63(13) . . . . ?
N00C Cu01 N00E C00Z 72.93(18) . . . . ?
N00C Cu01 N00E C01C -54.50(18) . . . . ?
N00C Cu01 N00I C00R -145.55(16) . . . . ?
N00C Cu01 N00I C017 31.9(3) . . . . ?
N00C Cu01 N00J C00X 127.02(16) . . . . ?
N00C Cu01 N00J C011 11.74(14) . . . . ?
N00C Cu01 N00J C018 -109.26(16) . . . . ?
N00C Cu01 N00K C016 -111.24(15) . . . . ?
N00C Cu01 N00K C01B 3.18(14) . . . . ?
N00C Cu01 N00K C01L 129.97(17) . . . . ?
N00C Cu01 N00M C00V -22.37(16) . . . . ?
N00C Cu01 N00M C00Y 162.9(2) . . . . ?
N00C C00S C011 N00J 62.9(3) . . . . ?
N00C C00U C01B N00K 53.2(3) . . . . ?
N00E Cu01 N00C C00S 90.31(16) . . . . ?
N00E Cu01 N00C C00U -34.49(19) . . . . ?
N00E Cu01 N00C C019 -155.12(14) . . . . ?
N00E Cu01 N00I C00R -25.81(16) . . . . ?
N00E Cu01 N00I C017 151.6(2) . . . . ?
N00E Cu01 N00J C00X 8.27(15) . . . . ?
N00E Cu01 N00J C011 -107.02(15) . . . . ?
N00E Cu01 N00J C018 131.98(16) . . . . ?
N00E Cu01 N00K C016 14.91(14) . . . . ?
N00E Cu01 N00K C01B 129.33(16) . . . . ?
N00E Cu01 N00K C01L -103.88(17) . . . . ?
N00E Cu01 N00M C00V -170.6(2) . . . . ?
N00E Cu01 N00M C00Y 14.7(4) . . . . ?
N00E C00Z C016 N00K 65.8(3) . . . . ?
N00G C012 C018 N00J -124.5(2) . . . . ?
N00G C012 C01R C01T 2.0(4) . . . . ?
N00G C014 C01Q C01T 2.0(4) . . . . ?
N00I Cu01 N00C C00S -160.83(15) . . . . ?
N00I Cu01 N00C C00U 74.4(2) . . . . ?
N00I Cu01 N00C C019 -46.3(2) . . . . ?
N00I Cu01 N00E C00W 42.69(14) . . . . ?
N00I Cu01 N00E C00Z -72.75(17) . . . . ?
N00I Cu01 N00E C01C 159.82(17) . . . . ?
N00I Cu01 N00J C00X -53.75(19) . . . . ?
N00I Cu01 N00J C011 -169.04(14) . . . . ?
N00I Cu01 N00J C018 69.96(19) . . . . ?
N00I Cu01 N00K C016 95.47(14) . . . . ?
N00I Cu01 N00K C01B -150.11(15) . . . . ?
N00I Cu01 N00K C01L -23.32(16) . . . . ?
N00I Cu01 N00M C00V 122.11(17) . . . . ?
N00I Cu01 N00M C00Y -52.6(2) . . . . ?
N00I C00R C00W N00E 37.6(3) . . . . ?
N00I C00R C013 C01G 1.0(4) . . . . ?
N00I C017 C01N C01G 2.0(4) . . . . ?
N00J Cu01 N00C C00S 18.25(14) . . . . ?
N00J Cu01 N00C C00U -106.56(18) . . . . ?
N00J Cu01 N00C C019 132.81(15) . . . . ?
N00J Cu01 N00E C00W -98.80(14) . . . . ?
N00J Cu01 N00E C00Z 145.75(17) . . . . ?
N00J Cu01 N00E C01C 18.33(15) . . . . ?
N00J Cu01 N00I C00R 35.8(2) . . . . ?
N00J Cu01 N00I C017 -146.84(19) . . . . ?
N00J Cu01 N00K C016 -49.12(15) . . . . ?
N00J Cu01 N00K C01B 65.30(16) . . . . ?
N00J Cu01 N00K C01L -167.91(15) . . . . ?
N00J Cu01 N00M C00V -100.94(17) . . . . ?
N00J Cu01 N00M C00Y 84.4(2) . . . . ?
N00J C00X C01C N00E 51.8(3) . . . . ?
N00K Cu01 N00C C00S 149.32(16) . . . . ?
N00K Cu01 N00C C00U 24.51(16) . . . . ?
N00K Cu01 N00C C019 -96.12(15) . . . . ?
N00K Cu01 N00E C00W 131.56(15) . . . . ?
N00K Cu01 N00E C00Z 16.12(15) . . . . ?
N00K Cu01 N00E C01C -111.31(16) . . . . ?
N00K Cu01 N00I C00R -99.72(16) . . . . ?
N00K Cu01 N00I C017 77.7(2) . . . . ?
N00K Cu01 N00J C00X 69.83(16) . . . . ?
N00K Cu01 N00J C011 -45.45(16) . . . . ?
N00K Cu01 N00J C018 -166.45(14) . . . . ?
N00K Cu01 N00M C00V 34.54(19) . . . . ?
N00K Cu01 N00M C00Y -140.16(18) . . . . ?
N00M Cu01 N00C C00S -79.39(15) . . . . ?
N00M Cu01 N00C C00U 155.80(18) . . . . ?
N00M Cu01 N00C C019 35.17(14) . . . . ?
N00M Cu01 N00E C00W -26.6(3) . . . . ?
N00M Cu01 N00E C00Z -142.0(2) . . . . ?
N00M Cu01 N00E C01C 90.6(3) . . . . ?
N00M Cu01 N00I C00R 137.48(16) . . . . ?
N00M Cu01 N00I C017 -45.1(2) . . . . ?
N00M Cu01 N00J C00X -154.66(15) . . . . ?
N00M Cu01 N00J C011 90.05(15) . . . . ?
N00M Cu01 N00J C018 -30.95(16) . . . . ?
N00M Cu01 N00K C016 -172.91(13) . . . . ?
N00M Cu01 N00K C01B -58.49(17) . . . . ?
N00M Cu01 N00K C01L 68.29(18) . . . . ?
N00M C00V C015 C01F 0.8(4) . . . . ?
N00M C00V C019 N00C 29.1(3) . . . . ?
N00M C00Y C010 C01F 1.6(4) . . . . ?
N00N C01A C01L N00K -122.4(2) . . . . ?
N00N C01A C01O C01K 3.0(4) . . . . ?
N00N C01E C01J C01K 2.2(4) . . . . ?
C00R N00I C017 C01H 175.1(2) . . . . ?
C00R N00I C017 C01N -2.2(3) . . . . ?
C00R C013 C01G C01N -1.1(4) . . . . ?
C00S N00C C00U C01B -177.2(2) . . . . ?
C00S N00C C019 C00V 70.8(2) . . . . ?
C00U N00C C00S C011 82.8(2) . . . . ?
C00U N00C C019 C00V -169.94(19) . . . . ?
C00V N00M C00Y C010 -1.8(3) . . . . ?
C00V N00M C00Y C01I 177.8(2) . . . . ?
C00V C015 C01F C010 -1.0(4) . . . . ?
C00W N00E C00Z C016 -160.2(2) . . . . ?
C00W N00E C01C C00X 66.4(3) . . . . ?
C00W C00R C013 C01G 178.7(2) . . . . ?
C00X N00J C011 C00S -151.8(2) . . . . ?
C00X N00J C018 C012 -72.6(3) . . . . ?
C00Y N00M C00V C015 0.6(4) . . . . ?
C00Y N00M C00V C019 178.6(2) . . . . ?
C00Y C010 C01F C015 -0.2(4) . . . . ?
C00Z N00E C00W C00R 68.4(2) . . . . ?
C00Z N00E C01C C00X -176.0(2) . . . . ?
C011 N00J C00X C01C 77.0(2) . . . . ?
C011 N00J C018 C012 52.7(3) . . . . ?
C012 N00G C014 C01Q -2.1(4) . . . . ?
C012 N00G C014 C01S 176.6(2) . . . . ?
C012 C01R C01T C01Q -2.1(5) . . . . ?
C013 C00R C00W N00E -140.3(2) . . . . ?
C013 C01G C01N C017 -0.3(4) . . . . ?
C014 N00G C012 C018 -178.6(2) . . . . ?
C014 N00G C012 C01R 0.1(4) . . . . ?
C014 C01Q C01T C01R 0.0(5) . . . . ?
C015 C00V C019 N00C -152.9(2) . . . . ?
C016 N00K C01B C00U 73.1(3) . . . . ?
C016 N00K C01L C01A 57.6(3) . . . . ?
C017 N00I C00R C00W -177.2(2) . . . . ?
C017 N00I C00R C013 0.7(3) . . . . ?
C018 N00J C00X C01C -156.7(2) . . . . ?
C018 N00J C011 C00S 81.7(2) . . . . ?
C018 C012 C01R C01T -179.4(3) . . . . ?
C019 N00C C00S C011 -157.9(2) . . . . ?
C019 N00C C00U C01B 63.8(3) . . . . ?
C019 C00V C015 C01F -177.1(2) . . . . ?
C01A N00N C01E C01J -1.7(4) . . . . ?
C01A N00N C01E C01U 177.2(3) . . . . ?
C01B N00K C016 C00Z -148.3(2) . . . . ?
C01B N00K C01L C01A -72.3(3) . . . . ?
C01C N00E C00W C00R -173.24(19) . . . . ?
C01C N00E C00Z C016 80.3(2) . . . . ?
C01E N00N C01A C01L 178.9(2) . . . . ?
C01E N00N C01A C01O -1.0(4) . . . . ?
C01E C01J C01K C01O -0.2(4) . . . . ?
C01H C017 C01N C01G -175.3(2) . . . . ?
C01I C00Y C010 C01F -178.0(2) . . . . ?
C01J C01K C01O C01A -2.5(4) . . . . ?
C01L N00K C016 C00Z 80.7(2) . . . . ?
C01L N00K C01B C00U -156.8(2) . . . . ?
C01L C01A C01O C01K -176.8(3) . . . . ?
C01O C01A C01L N00K 57.4(3) . . . . ?
C01R C012 C018 N00J 56.9(4) . . . . ?
C01S C014 C01Q C01T -176.6(3) . . . . ?
C01U C01E C01J C01K -176.6(3) . . . . ?
